data_1001375
loop_
_publ_author_name
'Riou, D'
'Labbe, P'
'Goreaud, M'

_publ_section_title
;
Les pyrophosphates A(II)~x~ M P~2~ O~7~: Synthese et etude structurale
de Ba Co P~2~ O~7~ et Ba Ni P~2~ O~7~
;
_journal_coden_ASTM CHDCAQ
_journal_name_full
;
Comptes Rendus Hebdomadaires des Seances de l'Academie des Sciences,
Serie C, Sciences Chimiques (1966-)
;
_journal_page_first 903
_journal_page_last 907
_journal_volume 307
_journal_year 1988
_chemical_formula_structural 'Ba Co P2 O7'
_chemical_formula_sum 'Ba Co O7 P2'
_chemical_name_systematic 'Barium cobalt diphosphate'
_space_group_IT_number 2
_symmetry_cell_setting triclinic
_symmetry_Int_Tables_number 2
_symmetry_space_group_name_Hall '-P 1'
_symmetry_space_group_name_H-M 'P -1'
_cell_angle_alpha 101.217(4)
_cell_angle_beta 84.191(8)
_cell_angle_gamma 89.319(8)
_cell_formula_units_Z 2
_cell_length_a 5.3230(6)
_cell_length_b 7.5799(4)
_cell_length_c 7.1174(3)
_cell_volume 280.1
_refine_ls_R_factor_all 0.04
_cod_database_code 1001375

loop_
_symmetry_equiv_pos_as_xyz
x,y,z
-x,-y,-z

loop_
_atom_site_label
_atom_site_type_symbol
_atom_site_symmetry_multiplicity
_atom_site_Wyckoff_symbol
_atom_site_fract_x
_atom_site_fract_y
_atom_site_fract_z
_atom_site_occupancy
_atom_site_attached_hydrogens
_atom_site_calc_flag
Ba1 Ba2+ 2 i 0.2135(1) 0.06964(6) 0.22740(7) 1. 0 d
Co1 Co2+ 2 i 0.1983(2) 0.6043(2) 0.3744(3) 1. 0 d
P1 P5+ 2 i 0.7096(4) 0.4047(3) 0.1849(4) 1. 0 d
P2 P5+ 2 i 0.7070(4) 0.7911(3) 0.2713(3) 1. 0 d
O1 O2- 2 i 0.933(1) 0.8033(7) 0.3895(8) 1. 0 d
O2 O2- 2 i 0.463(1) 0.7990(8) 0.3968(9) 1. 0 d
O3 O2- 2 i 0.715(1) 0.9313(8) 0.1503(8) 1. 0 d
O4 O2- 2 i 0.733(1) 0.5964(8) 0.1269(8) 1. 0 d
O5 O2- 2 i 0.103(1) 0.5941(8) 0.662(1) 1. 0 d
O6 O2- 2 i 0.778(2) 0.267(1) 0.007(2) 1. 0 d
O7 O2- 2 i 0.558(1) 0.6027(7) 0.727(1) 1. 0 d

loop_
_atom_type_symbol
_atom_type_oxidation_number
Ba2+ 2.000
Co2+ 2.000
P5+ 5.000
O2- -2.000
